data_4102258
loop_
_publ_author_name
'Robert R. Knowles'
'Song Lin'
'Eric N. Jacobsen'

_publ_section_title
;
 Enantioselective Thiourea-Catalyzed Cationic Polycyclizations
;
_journal_name_full 'Journal of the American Chemical Society'
_journal_page_first 5030
_journal_page_last 5032
_journal_paper_doi 10.1021/ja101256v
_journal_volume 132
_journal_year 2010
_chemical_formula_sum 'C18 H23 N O2'
_chemical_formula_weight 285.37
_chemical_name_systematic
; 
 ? 
;
_space_group_IT_number 2
_symmetry_cell_setting triclinic
_symmetry_space_group_name_Hall '-P 1'
_symmetry_space_group_name_H-M 'P -1'
_atom_sites_solution_hydrogens geom
_atom_sites_solution_primary direct
_atom_sites_solution_secondary difmap
_audit_creation_method SHELXL-97
_cell_angle_alpha 90.786(8)
_cell_angle_beta 104.123(7)
_cell_angle_gamma 98.754(7)
_cell_formula_units_Z 2
_cell_length_a 6.953(3)
_cell_length_b 10.796(5)
_cell_length_c 13.610(6)
_cell_measurement_reflns_used 1308
_cell_measurement_temperature 100(2)
_cell_measurement_theta_max 20.26
_cell_measurement_theta_min 2.24
_cell_volume 977.8(8)
_computing_cell_refinement 'Bruker Saint v7.23A (Bruker, 2005)'
_computing_data_collection 'APEX II (Bruker, 2007)'
_computing_data_reduction 'Bruker Saint v7.23A (Bruker, 2005)'
_computing_molecular_graphics 'Bruker SHELXTL'
_computing_publication_material 'Bruker SHELXTL'
_computing_structure_refinement 'SHELXL-97 (Sheldrick, 1997)'
_computing_structure_solution 'SHELXS-97 (Sheldrick, 1997)'
_diffrn_ambient_temperature 100(2)
_diffrn_measured_fraction_theta_full 0.992
_diffrn_measured_fraction_theta_max 0.992
_diffrn_measurement_device_type 'CCD area detector'
_diffrn_measurement_method 'phi and omega scans'
_diffrn_radiation_monochromator graphite
_diffrn_radiation_source 'fine-focus sealed tube'
_diffrn_radiation_type MoK\a
_diffrn_radiation_wavelength 0.71073
_diffrn_reflns_av_R_equivalents 0.0571
_diffrn_reflns_av_sigmaI/netI 0.0670
_diffrn_reflns_limit_h_max 8
_diffrn_reflns_limit_h_min -8
_diffrn_reflns_limit_k_max 13
_diffrn_reflns_limit_k_min -13
_diffrn_reflns_limit_l_max 16
_diffrn_reflns_limit_l_min -16
_diffrn_reflns_number 14738
_diffrn_reflns_theta_full 25.94
_diffrn_reflns_theta_max 25.94
_diffrn_reflns_theta_min 1.55
_exptl_absorpt_coefficient_mu 0.063
_exptl_absorpt_correction_T_max 0.9969
_exptl_absorpt_correction_T_min 0.9851
_exptl_absorpt_correction_type multi-scan
_exptl_absorpt_process_details 'SADABS (Bruker, 2005)'
_exptl_crystal_colour colorless
_exptl_crystal_density_diffrn 0.969
_exptl_crystal_density_method 'not measured'
_exptl_crystal_description layer
_exptl_crystal_F_000 308
_exptl_crystal_size_max 0.24
_exptl_crystal_size_mid 0.20
_exptl_crystal_size_min 0.05
_refine_diff_density_max 0.254
_refine_diff_density_min -0.183
_refine_diff_density_rms 0.051
_refine_ls_extinction_method none
_refine_ls_goodness_of_fit_ref 1.042
_refine_ls_hydrogen_treatment constr
_refine_ls_matrix_type full
_refine_ls_number_parameters 190
_refine_ls_number_reflns 3791
_refine_ls_number_restraints 0
_refine_ls_restrained_S_all 1.042
_refine_ls_R_factor_all 0.0863
_refine_ls_R_factor_gt 0.0623
_refine_ls_shift/su_max 0.001
_refine_ls_shift/su_mean 0.000
_refine_ls_structure_factor_coef Fsqd
_refine_ls_weighting_details 'calc w=1/[\s^2^(Fo^2^)+(0.0816P)^2^+0.0000P] where P=(Fo^2^+2Fc^2^)/3'
_refine_ls_weighting_scheme calc
_refine_ls_wR_factor_gt 0.1582
_refine_ls_wR_factor_ref 0.1675
_reflns_number_gt 2418
_reflns_number_total 3791
_reflns_threshold_expression >2sigma(I)
_cod_data_source_file ja101256v_si_002.cif
_cod_data_source_block rrk-1-metamethoxy
_cod_depositor_comments
;
The following automatic conversions were performed:

'_exptl_absorpt_correction_type' value 'MULTI-SCAN' changed to
'multi-scan' according to the built-in table from CIF Core dictionary
named 'cif_core.dic' version 2.4.1 from 2010-06-29.

Automatic conversion script
Id: cif_fix_values 1715 2011-07-08 13:25:40Z adriana 
;
_cod_original_cell_volume 977.8(7)
_cod_database_code 4102258

loop_
_symmetry_equiv_pos_as_xyz
'x, y, z'
'-x, -y, -z'

loop_
_atom_site_label
_atom_site_type_symbol
_atom_site_fract_x
_atom_site_fract_y
_atom_site_fract_z
_atom_site_U_iso_or_equiv
_atom_site_adp_type
_atom_site_occupancy
_atom_site_symmetry_multiplicity
_atom_site_calc_flag
_atom_site_refinement_flags
O1 O 0.8550(2) 0.56737(14) 0.85597(11) 0.0409(4) Uani 1 1 d .
O2 O 0.7004(2) 1.03267(14) 1.39887(11) 0.0401(4) Uani 1 1 d .
N1 N 0.9984(2) 0.69841(16) 0.99504(12) 0.0313(4) Uani 1 1 d .
C1 C 0.9946(3) 0.6444(2) 0.90676(16) 0.0325(5) Uani 1 1 d .
C2 C 1.1877(3) 0.6906(2) 0.87890(16) 0.0373(5) Uani 1 1 d .
H2A H 1.1625 0.7160 0.8079 0.045 Uiso 1 1 calc R
H2B H 1.2754 0.6253 0.8876 0.045 Uiso 1 1 calc R
C3 C 1.2808(3) 0.8020(2) 0.95241(15) 0.0336(5) Uani 1 1 d .
H3A H 1.2444 0.8808 0.9223 0.040 Uiso 1 1 calc R
H3B H 1.4290 0.8093 0.9722 0.040 Uiso 1 1 calc R
C4 C 1.1927(3) 0.77446(18) 1.04310(15) 0.0298(5) Uani 1 1 d .
H4A H 1.2772 0.7222 1.0902 0.036 Uiso 1 1 calc R
C5 C 1.1654(3) 0.88638(18) 1.10153(15) 0.0289(5) Uani 1 1 d .
H5A H 1.0918 0.9399 1.0509 0.035 Uiso 1 1 calc R
C6 C 1.3611(3) 0.9661(2) 1.15519(16) 0.0344(5) Uani 1 1 d .
H6A H 1.4312 0.9211 1.2126 0.041 Uiso 1 1 calc R
H6B H 1.4487 0.9821 1.1077 0.041 Uiso 1 1 calc R
C7 C 1.3224(3) 1.0886(2) 1.19397(17) 0.0374(5) Uani 1 1 d .
H7A H 1.2854 1.1421 1.1361 0.045 Uiso 1 1 calc R
H7B H 1.4476 1.1325 1.2405 0.045 Uiso 1 1 calc R
C8 C 1.1579(3) 1.07231(19) 1.24903(16) 0.0319(5) Uani 1 1 d .
C9 C 1.1435(3) 1.1677(2) 1.31396(16) 0.0378(5) Uani 1 1 d .
H9A H 1.2400 1.2420 1.3233 0.045 Uiso 1 1 calc R
C10 C 0.9960(3) 1.1599(2) 1.36564(17) 0.0394(5) Uani 1 1 d .
H10A H 0.9916 1.2275 1.4101 0.047 Uiso 1 1 calc R
C11 C 0.8545(3) 1.0533(2) 1.35241(15) 0.0336(5) Uani 1 1 d .
C12 C 0.8670(3) 0.95526(19) 1.28893(15) 0.0308(5) Uani 1 1 d .
H12A H 0.7712 0.8807 1.2811 0.037 Uiso 1 1 calc R
C13 C 1.0156(3) 0.96310(18) 1.23637(14) 0.0296(5) Uani 1 1 d .
C14 C 1.0318(3) 0.84866(18) 1.17520(15) 0.0279(4) Uani 1 1 d .
C15 C 0.8275(3) 0.78665(19) 1.10940(15) 0.0316(5) Uani 1 1 d .
H15A H 0.7356 0.7622 1.1536 0.038 Uiso 1 1 calc R
H15B H 0.7693 0.8483 1.0626 0.038 Uiso 1 1 calc R
C16 C 0.8415(3) 0.6721(2) 1.04833(16) 0.0365(5) Uani 1 1 d .
H16A H 0.8697 0.6032 1.0942 0.044 Uiso 1 1 calc R
H16B H 0.7112 0.6443 0.9987 0.044 Uiso 1 1 calc R
C17 C 1.1201(3) 0.7574(2) 1.25171(16) 0.0377(5) Uani 1 1 d .
H17A H 1.0311 0.7354 1.2968 0.057 Uiso 1 1 calc R
H17B H 1.2528 0.7969 1.2920 0.057 Uiso 1 1 calc R
H17C H 1.1331 0.6812 1.2155 0.057 Uiso 1 1 calc R
C18 C 0.6895(4) 1.1303(2) 1.4675(2) 0.0575(7) Uani 1 1 d .
H18A H 0.5744 1.1057 1.4966 0.086 Uiso 1 1 calc R
H18B H 0.6730 1.2073 1.4312 0.086 Uiso 1 1 calc R
H18C H 0.8134 1.1451 1.5220 0.086 Uiso 1 1 calc R

loop_
_atom_site_aniso_label
_atom_site_aniso_U_11
_atom_site_aniso_U_22
_atom_site_aniso_U_33
_atom_site_aniso_U_23
_atom_site_aniso_U_13
_atom_site_aniso_U_12
O1 0.0315(8) 0.0465(9) 0.0425(9) -0.0119(7) 0.0074(7) 0.0033(7)
O2 0.0440(8) 0.0413(9) 0.0383(9) -0.0048(7) 0.0165(7) 0.0070(7)
N1 0.0262(8) 0.0350(10) 0.0311(9) -0.0024(8) 0.0060(7) 0.0019(7)
C1 0.0277(10) 0.0360(12) 0.0334(11) -0.0045(9) 0.0056(8) 0.0075(9)
C2 0.0304(11) 0.0468(13) 0.0363(12) 0.0011(10) 0.0090(9) 0.0094(9)
C3 0.0266(10) 0.0392(12) 0.0357(12) 0.0037(10) 0.0083(8) 0.0060(9)
C4 0.0222(9) 0.0316(11) 0.0347(11) 0.0026(9) 0.0068(8) 0.0023(8)
C5 0.0254(9) 0.0288(11) 0.0317(11) 0.0037(9) 0.0072(8) 0.0019(8)
C6 0.0251(9) 0.0367(12) 0.0401(12) -0.0005(10) 0.0084(9) 0.0008(8)
C7 0.0305(11) 0.0345(12) 0.0434(13) 0.0001(10) 0.0065(9) -0.0019(9)
C8 0.0280(10) 0.0313(11) 0.0339(11) 0.0036(9) 0.0026(8) 0.0053(8)
C9 0.0344(11) 0.0315(12) 0.0428(13) -0.0048(10) 0.0032(10) 0.0020(9)
C10 0.0411(12) 0.0359(12) 0.0394(12) -0.0023(10) 0.0051(10) 0.0090(10)
C11 0.0334(11) 0.0372(12) 0.0317(11) 0.0018(9) 0.0081(9) 0.0103(9)
C12 0.0324(10) 0.0296(11) 0.0289(11) 0.0027(9) 0.0049(8) 0.0048(8)
C13 0.0270(10) 0.0325(11) 0.0277(11) 0.0031(9) 0.0023(8) 0.0074(8)
C14 0.0262(9) 0.0280(11) 0.0294(11) 0.0006(8) 0.0067(8) 0.0043(8)
C15 0.0271(10) 0.0341(11) 0.0336(11) -0.0019(9) 0.0108(8) 0.0000(8)
C16 0.0300(10) 0.0395(12) 0.0396(12) -0.0043(10) 0.0129(9) -0.0022(9)
C17 0.0487(12) 0.0348(12) 0.0331(12) 0.0050(9) 0.0128(10) 0.0130(10)
C18 0.0731(18) 0.0501(15) 0.0588(17) -0.0164(13) 0.0363(14) 0.0085(13)

loop_
_atom_type_symbol
_atom_type_description
_atom_type_scat_dispersion_real
_atom_type_scat_dispersion_imag
_atom_type_scat_source
C C 0.0033 0.0016 'International Tables Vol C Tables 4.2.6.8 and 6.1.1.4'
H H 0.0000 0.0000 'International Tables Vol C Tables 4.2.6.8 and 6.1.1.4'
N N 0.0061 0.0033 'International Tables Vol C Tables 4.2.6.8 and 6.1.1.4'
O O 0.0106 0.0060 'International Tables Vol C Tables 4.2.6.8 and 6.1.1.4'

loop_
_geom_angle_atom_site_label_1
_geom_angle_atom_site_label_2
_geom_angle_atom_site_label_3
_geom_angle
C11 O2 C18 116.22(18)
C1 N1 C16 124.74(17)
C1 N1 C4 113.08(16)
C16 N1 C4 121.54(16)
O1 C1 N1 125.35(18)
O1 C1 C2 125.57(19)
N1 C1 C2 109.08(17)
C1 C2 C3 103.44(17)
C1 C2 H2A 111.1
C3 C2 H2A 111.1
C1 C2 H2B 111.1
C3 C2 H2B 111.1
H2A C2 H2B 109.0
C2 C3 C4 104.13(17)
C2 C3 H3A 110.9
C4 C3 H3A 110.9
C2 C3 H3B 110.9
C4 C3 H3B 110.9
H3A C3 H3B 108.9
N1 C4 C5 110.80(15)
N1 C4 C3 101.58(16)
C5 C4 C3 116.07(17)
N1 C4 H4A 109.4
C5 C4 H4A 109.4
C3 C4 H4A 109.4
C4 C5 C6 113.07(16)
C4 C5 C14 111.69(15)
C6 C5 C14 111.49(16)
C4 C5 H5A 106.7
C6 C5 H5A 106.7
C14 C5 H5A 106.7
C7 C6 C5 109.92(16)
C7 C6 H6A 109.7
C5 C6 H6A 109.7
C7 C6 H6B 109.7
C5 C6 H6B 109.7
H6A C6 H6B 108.2
C6 C7 C8 112.86(17)
C6 C7 H7A 109.0
C8 C7 H7A 109.0
C6 C7 H7B 109.0
C8 C7 H7B 109.0
H7A C7 H7B 107.8
C9 C8 C13 117.97(19)
C9 C8 C7 119.75(19)
C13 C8 C7 122.28(19)
C10 C9 C8 122.9(2)
C10 C9 H9A 118.6
C8 C9 H9A 118.6
C9 C10 C11 119.2(2)
C9 C10 H10A 120.4
C11 C10 H10A 120.4
O2 C11 C10 125.54(19)
O2 C11 C12 115.28(18)
C10 C11 C12 119.16(19)
C11 C12 C13 121.66(19)
C11 C12 H12A 119.2
C13 C12 H12A 119.2
C12 C13 C8 119.05(19)
C12 C13 C14 119.04(17)
C8 C13 C14 121.62(17)
C13 C14 C17 106.45(16)
C13 C14 C15 112.06(15)
C17 C14 C15 110.09(16)
C13 C14 C5 110.22(15)
C17 C14 C5 111.88(16)
C15 C14 C5 106.23(16)
C16 C15 C14 112.58(16)
C16 C15 H15A 109.1
C14 C15 H15A 109.1
C16 C15 H15B 109.1
C14 C15 H15B 109.1
H15A C15 H15B 107.8
N1 C16 C15 111.19(16)
N1 C16 H16A 109.4
C15 C16 H16A 109.4
N1 C16 H16B 109.4
C15 C16 H16B 109.4
H16A C16 H16B 108.0
C14 C17 H17A 109.5
C14 C17 H17B 109.5
H17A C17 H17B 109.5
C14 C17 H17C 109.5
H17A C17 H17C 109.5
H17B C17 H17C 109.5
O2 C18 H18A 109.5
O2 C18 H18B 109.5
H18A C18 H18B 109.5
O2 C18 H18C 109.5
H18A C18 H18C 109.5
H18B C18 H18C 109.5

loop_
_geom_bond_atom_site_label_1
_geom_bond_atom_site_label_2
_geom_bond_distance
O1 C1 1.234(2)
O2 C11 1.364(2)
O2 C18 1.422(3)
N1 C1 1.321(3)
N1 C16 1.447(3)
N1 C4 1.464(2)
C1 C2 1.498(3)
C2 C3 1.510(3)
C2 H2A 0.9900
C2 H2B 0.9900
C3 C4 1.520(3)
C3 H3A 0.9900
C3 H3B 0.9900
C4 C5 1.499(3)
C4 H4A 1.0000
C5 C6 1.506(3)
C5 C14 1.544(3)
C5 H5A 1.0000
C6 C7 1.503(3)
C6 H6A 0.9900
C6 H6B 0.9900
C7 C8 1.504(3)
C7 H7A 0.9900
C7 H7B 0.9900
C8 C9 1.379(3)
C8 C13 1.398(3)
C9 C10 1.372(3)
C9 H9A 0.9500
C10 C11 1.374(3)
C10 H10A 0.9500
C11 C12 1.383(3)
C12 C13 1.386(3)
C12 H12A 0.9500
C13 C14 1.514(3)
C14 C17 1.528(3)
C14 C15 1.530(3)
C15 C16 1.509(3)
C15 H15A 0.9900
C15 H15B 0.9900
C16 H16A 0.9900
C16 H16B 0.9900
C17 H17A 0.9800
C17 H17B 0.9800
C17 H17C 0.9800
C18 H18A 0.9800
C18 H18B 0.9800
C18 H18C 0.9800

loop_
_geom_torsion_atom_site_label_1
_geom_torsion_atom_site_label_2
_geom_torsion_atom_site_label_3
_geom_torsion_atom_site_label_4
_geom_torsion
C16 N1 C1 O1 2.4(3)
C4 N1 C1 O1 173.29(19)
C16 N1 C1 C2 -176.95(19)
C4 N1 C1 C2 -6.1(2)
O1 C1 C2 C3 167.5(2)
N1 C1 C2 C3 -13.1(2)
C1 C2 C3 C4 26.0(2)
C1 N1 C4 C5 146.26(17)
C16 N1 C4 C5 -42.5(2)
C1 N1 C4 C3 22.4(2)
C16 N1 C4 C3 -166.43(17)
C2 C3 C4 N1 -28.78(19)
C2 C3 C4 C5 -149.03(17)
N1 C4 C5 C6 178.31(16)
C3 C4 C5 C6 -66.6(2)
N1 C4 C5 C14 51.6(2)
C3 C4 C5 C14 166.72(15)
C4 C5 C6 C7 168.56(16)
C14 C5 C6 C7 -64.6(2)
C5 C6 C7 C8 47.5(2)
C6 C7 C8 C9 160.79(18)
C6 C7 C8 C13 -19.7(3)
C13 C8 C9 C10 -0.3(3)
C7 C8 C9 C10 179.2(2)
C8 C9 C10 C11 -0.4(3)
C18 O2 C11 C10 -0.9(3)
C18 O2 C11 C12 177.64(19)
C9 C10 C11 O2 179.8(2)
C9 C10 C11 C12 1.4(3)
O2 C11 C12 C13 179.76(17)
C10 C11 C12 C13 -1.6(3)
C11 C12 C13 C8 0.9(3)
C11 C12 C13 C14 174.82(17)
C9 C8 C13 C12 0.1(3)
C7 C8 C13 C12 -179.37(18)
C9 C8 C13 C14 -173.67(17)
C7 C8 C13 C14 6.8(3)
C12 C13 C14 C17 -73.5(2)
C8 C13 C14 C17 100.3(2)
C12 C13 C14 C15 46.9(2)
C8 C13 C14 C15 -139.31(19)
C12 C13 C14 C5 164.97(17)
C8 C13 C14 C5 -21.2(2)
C4 C5 C14 C13 177.33(15)
C6 C5 C14 C13 49.8(2)
C4 C5 C14 C17 59.1(2)
C6 C5 C14 C17 -68.5(2)
C4 C5 C14 C15 -61.06(19)
C6 C5 C14 C15 171.36(16)
C13 C14 C15 C16 -179.78(16)
C17 C14 C15 C16 -61.5(2)
C5 C14 C15 C16 59.8(2)
C1 N1 C16 C15 -148.81(19)
C4 N1 C16 C15 41.1(3)
C14 C15 C16 N1 -49.4(2)
